data_2016871
loop_
_publ_author_name
'Xu, Xing-Man'
'Su, Ping'
'Meng, Xiang-Gao'

_publ_section_title
;
 A new polymorph of 1,4-bis(imidazol-1-ylmethyl)benzene dihydrate and
 its hydrogen-bonded fivefold interpenetrated CdSO~4~ network
;
_journal_coeditor_code SK3264
_journal_issue 12
_journal_name_full 'Acta Crystallographica Section C'
_journal_page_first o675
_journal_page_last o678
_journal_paper_doi 10.1107/S0108270108039504
_journal_volume 64
_journal_year 2008
_chemical_formula_iupac 'C14 H14 N4, 2H2 O'
_chemical_formula_moiety 'C14 H14 N4, 2(H2 O)'
_chemical_formula_sum 'C14 H18 N4 O2'
_chemical_formula_weight 274.32
_chemical_name_systematic
;
1,4-bis(imidazol-1-ylmethyl)benzene dihydrate
;
_space_group_IT_number 15
_symmetry_cell_setting monoclinic
_symmetry_space_group_name_Hall '-C 2yc'
_symmetry_space_group_name_H-M 'C 1 2/c 1'
_atom_sites_solution_hydrogens geom
_atom_sites_solution_primary direct
_atom_sites_solution_secondary difmap
_audit_creation_method SHELXL-97
_cell_angle_alpha 90.00
_cell_angle_beta 94.006(2)
_cell_angle_gamma 90.00
_cell_formula_units_Z 8
_cell_length_a 10.7178(8)
_cell_length_b 17.9925(14)
_cell_length_c 15.3662(12)
_cell_measurement_reflns_used 2032
_cell_measurement_temperature 299(2)
_cell_measurement_theta_max 23.75
_cell_measurement_theta_min 2.26
_cell_volume 2956.0(4)
_computing_cell_refinement 'SAINT-Plus (Bruker, 2001)'
_computing_data_collection 'SMART (Bruker, 2001)'
_computing_data_reduction 'SAINT-Plus (Bruker, 2001)'
_computing_molecular_graphics
;
PLATON (Spek, 2003), Mercury (Version 1.4; Bruno <i>et al.</i>,
2002) and DIAMOND
(Brandenburg, 2004)
;
_computing_publication_material 'PLATON (Spek, 2003)'
_computing_structure_refinement 'SHELXL97 (Sheldrick, 2008)'
_computing_structure_solution 'SHELXS97 (Sheldrick, 2008)'
_diffrn_ambient_temperature 299(2)
_diffrn_measured_fraction_theta_full 0.990
_diffrn_measured_fraction_theta_max 0.990
_diffrn_measurement_device_type 'Bruker SMART APEX CCD area-detector'
_diffrn_measurement_method '0.3\% wide \w exposures'
_diffrn_radiation_monochromator graphite
_diffrn_radiation_source 'fine focus sealed Siemens Mo tube'
_diffrn_radiation_type 'Mo k\a'
_diffrn_radiation_wavelength 0.71073
_diffrn_reflns_av_R_equivalents 0.0255
_diffrn_reflns_av_sigmaI/netI 0.0320
_diffrn_reflns_limit_h_max 13
_diffrn_reflns_limit_h_min -13
_diffrn_reflns_limit_k_max 23
_diffrn_reflns_limit_k_min -18
_diffrn_reflns_limit_l_max 19
_diffrn_reflns_limit_l_min -19
_diffrn_reflns_number 9245
_diffrn_reflns_theta_full 27.50
_diffrn_reflns_theta_max 27.50
_diffrn_reflns_theta_min 2.22
_exptl_absorpt_coefficient_mu 0.085
_exptl_absorpt_correction_T_max 0.9831
_exptl_absorpt_correction_T_min 0.9648
_exptl_absorpt_correction_type multi-scan
_exptl_absorpt_process_details '(SADABS; Sheldrick, 1997)'
_exptl_crystal_colour colorless
_exptl_crystal_density_diffrn 1.233
_exptl_crystal_density_method 'not measured'
_exptl_crystal_description prism
_exptl_crystal_F_000 1168
_exptl_crystal_size_max 0.30
_exptl_crystal_size_mid 0.20
_exptl_crystal_size_min 0.20
_refine_diff_density_max 0.173
_refine_diff_density_min -0.125
_refine_ls_extinction_method none
_refine_ls_goodness_of_fit_ref 1.044
_refine_ls_hydrogen_treatment mixed
_refine_ls_matrix_type full
_refine_ls_number_parameters 224
_refine_ls_number_reflns 3369
_refine_ls_number_restraints 12
_refine_ls_restrained_S_all 1.042
_refine_ls_R_factor_all 0.0873
_refine_ls_R_factor_gt 0.0565
_refine_ls_shift/su_max 0.000
_refine_ls_shift/su_mean 0.000
_refine_ls_structure_factor_coef Fsqd
_refine_ls_weighting_details 'calc w=1/[\s^2^(Fo^2^)+(0.0555P)^2^+0.7501P] where P=(Fo^2^+2Fc^2^)/3'
_refine_ls_weighting_scheme calc
_refine_ls_wR_factor_gt 0.1233
_refine_ls_wR_factor_ref 0.1397
_reflns_number_gt 2237
_reflns_number_total 3369
_reflns_threshold_expression I>2\s(I)
_cod_data_source_file sk3264.cif
_cod_data_source_block I
_cod_depositor_comments
;
The following automatic conversions were performed:
'_symmetry_cell_setting' value 'Monoclinic' changed to 'monoclinic'
according to '/home/saulius/struct/CIF-dictionaries/cif_core.dic'
dictionary named 'cif_core.dic' version 2.4.1 from 2010-06-29.

Automatic conversion script
Id: cif_fix_enum 1527 2010-12-29 10:47:43Z saulius 

The following automatic conversions were performed:

'_symmetry_cell_setting' value 'Monoclinic' changed to 'monoclinic'
according to /home/saulius/struct/CIF-dictionaries/cif_core.dic
dictionary named 'cif_core.dic' version 2.4.1 from 2010-06-29.

Automatic conversion script
Id: cif_fix_values 1715 2011-07-08 13:25:40Z adriana 
;
_cod_original_sg_symbol_H-M 'C 2/c'
_cod_database_code 2016871
_cod_database_fobs_code 2016871

loop_
_symmetry_equiv_pos_as_xyz
'x, y, z'
'-x, y, -z+1/2'
'x+1/2, y+1/2, z'
'-x+1/2, y+1/2, -z+1/2'
'-x, -y, -z'
'x, -y, z-1/2'
'-x+1/2, -y+1/2, -z'
'x+1/2, -y+1/2, z-1/2'

loop_
_atom_site_type_symbol
_atom_site_label
_atom_site_fract_x
_atom_site_fract_y
_atom_site_fract_z
_atom_site_U_iso_or_equiv
_atom_site_adp_type
_atom_site_calc_flag
_atom_site_refinement_flags
_atom_site_occupancy
_atom_site_disorder_assembly
_atom_site_disorder_group
C C1 0.53974(17) 0.42695(9) -0.00846(10) 0.0546(4) Uani d . 1 . .
C C2 0.42190(18) 0.44231(10) 0.01619(12) 0.0630(5) Uani d . 1 . .
H H2 0.3681 0.4034 0.0273 0.076 Uiso calc R 1 . .
C C3 0.61776(17) 0.48557(11) -0.02467(12) 0.0616(5) Uani d . 1 . .
H H3 0.6979 0.4762 -0.0415 0.074 Uiso calc R 1 . .
C C4 0.5846(2) 0.34798(10) -0.01634(12) 0.0721(6) Uani d . 1 . .
H H4A 0.5131 0.3149 -0.0213 0.087 Uiso calc R 1 . .
H H4B 0.6289 0.3431 -0.0690 0.087 Uiso calc R 1 . .
C C5 0.6319(2) 0.30087(11) 0.13498(14) 0.0743(6) Uani d . 1 . .
H H5 0.5491 0.2917 0.1461 0.089 Uiso calc R 1 . .
C C6 0.8285(2) 0.31079(12) 0.14960(16) 0.0814(6) Uani d . 1 . .
H H6 0.9106 0.3097 0.1735 0.098 Uiso calc R 1 . .
C C7 0.7936(2) 0.33287(11) 0.06809(14) 0.0727(5) Uani d . 1 . .
H H7 0.8456 0.3495 0.0261 0.087 Uiso calc R 1 . .
C C8 1.37872(15) 0.45287(11) 0.77603(10) 0.0551(4) Uani d . 1 . .
C C9 1.43993(17) 0.51832(11) 0.76292(14) 0.0716(6) Uani d . 1 . .
H H9 1.3997 0.5632 0.7716 0.086 Uiso calc R 1 . .
C C10 1.43998(16) 0.38752(11) 0.76313(12) 0.0624(5) Uani d . 1 . .
H H10 1.4000 0.3426 0.7722 0.075 Uiso calc R 1 . .
C C11 1.24523(17) 0.45326(14) 0.80100(12) 0.0757(6) Uani d . 1 . .
H H11A 1.2279 0.4075 0.8313 0.091 Uiso calc R 1 . .
H H11B 1.2330 0.4944 0.8403 0.091 Uiso calc R 1 . .
C C12 1.12161(18) 0.52399(12) 0.68190(13) 0.0668(5) Uani d . 1 . .
H H12 1.1415 0.5722 0.6997 0.080 Uiso calc R 1 . .
C C13 1.05094(18) 0.50388(12) 0.61061(13) 0.0685(5) Uani d . 1 . .
H H13 1.0128 0.5368 0.5703 0.082 Uiso calc R 1 . .
C C14 1.10934(17) 0.40531(11) 0.67441(13) 0.0645(5) Uani d . 1 . .
H H14 1.1211 0.3553 0.6880 0.077 Uiso calc R 1 . .
N N1 0.66770(15) 0.32609(8) 0.05926(9) 0.0606(4) Uani d . 1 . .
N N2 0.7272(2) 0.29034(10) 0.19224(12) 0.0840(6) Uani d . 1 . .
N N3 1.15841(12) 0.46048(9) 0.72304(9) 0.0569(4) Uani d . 1 . .
N N4 1.04272(14) 0.42884(10) 0.60531(10) 0.0693(5) Uani d . 1 . .
O O1 0.716(2) 0.2775(11) 0.3763(4) 0.115(4) Uani d PD 0.590(10) A 1
H H1A 0.717(7) 0.277(5) 0.3227(8) 0.172 Uiso d PD 0.590(10) A 1
H H1B 0.786(4) 0.276(6) 0.402(4) 0.172 Uiso d PD 0.590(10) A 1
O O2 0.8981(14) 0.3183(8) 0.5088(10) 0.102(2) Uani d PD 0.590(10) A 1
H H2A 0.923(8) 0.358(3) 0.530(4) 0.152 Uiso d PD 0.590(10) A 1
H H2B 0.847(8) 0.296(4) 0.537(5) 0.152 Uiso d PD 0.590(10) A 1
O O1' 0.779(3) 0.2557(8) 0.3734(5) 0.108(5) Uani d PD 0.410(10) A 2
H H1C 0.756(10) 0.262(6) 0.3217(17) 0.162 Uiso d PD 0.410(10) A 2
H H1D 0.776(13) 0.293(4) 0.404(5) 0.162 Uiso d PD 0.410(10) A 2
O O2' 0.869(2) 0.3192(12) 0.5294(16) 0.113(4) Uani d PD 0.410(10) A 2
H H2C 0.921(10) 0.350(6) 0.546(6) 0.169 Uiso d PD 0.410(10) A 2
H H2D 0.831(10) 0.299(6) 0.567(5) 0.169 Uiso d PD 0.410(10) A 2

loop_
_atom_site_aniso_label
_atom_site_aniso_U_11
_atom_site_aniso_U_22
_atom_site_aniso_U_33
_atom_site_aniso_U_12
_atom_site_aniso_U_13
_atom_site_aniso_U_23
C1 0.0723(12) 0.0509(10) 0.0390(9) 0.0055(9) -0.0087(8) 0.0010(7)
C2 0.0679(12) 0.0560(11) 0.0642(11) -0.0079(9) -0.0020(9) 0.0129(9)
C3 0.0609(11) 0.0673(12) 0.0568(11) 0.0079(9) 0.0061(8) 0.0083(9)
C4 0.0997(15) 0.0580(12) 0.0554(11) 0.0141(10) -0.0174(10) -0.0065(9)
C5 0.0941(15) 0.0609(12) 0.0672(13) 0.0047(11) 0.0011(11) 0.0089(10)
C6 0.0914(16) 0.0671(14) 0.0817(16) 0.0108(12) -0.0214(13) -0.0054(11)
C7 0.0808(14) 0.0658(13) 0.0709(13) 0.0088(10) 0.0017(11) 0.0025(10)
C8 0.0477(9) 0.0769(12) 0.0392(9) 0.0028(9) -0.0074(7) -0.0025(8)
C9 0.0575(10) 0.0633(12) 0.0910(15) 0.0105(9) -0.0159(10) -0.0108(11)
C10 0.0575(10) 0.0627(12) 0.0659(12) -0.0080(9) -0.0042(9) 0.0073(9)
C11 0.0524(11) 0.1278(19) 0.0459(10) 0.0071(11) -0.0029(8) -0.0009(11)
C12 0.0650(12) 0.0681(12) 0.0664(12) 0.0042(10) -0.0025(9) -0.0081(10)
C13 0.0630(12) 0.0832(15) 0.0580(12) 0.0108(10) -0.0046(9) 0.0029(10)
C14 0.0600(11) 0.0670(12) 0.0664(12) -0.0036(9) 0.0035(9) 0.0015(10)
N1 0.0847(11) 0.0452(8) 0.0503(9) 0.0111(7) -0.0064(8) -0.0004(7)
N2 0.1220(16) 0.0694(11) 0.0581(10) 0.0145(11) -0.0109(11) 0.0079(8)
N3 0.0441(8) 0.0784(11) 0.0476(8) 0.0012(7) -0.0013(6) -0.0043(7)
N4 0.0614(10) 0.0872(13) 0.0579(10) -0.0058(8) -0.0058(8) -0.0086(9)
O1 0.123(7) 0.153(7) 0.068(3) -0.010(6) 0.004(3) 0.004(3)
O2 0.095(5) 0.119(4) 0.092(5) -0.035(3) 0.017(3) -0.009(3)
O1' 0.137(12) 0.134(6) 0.052(3) 0.012(6) 0.001(4) -0.002(3)
O2' 0.103(8) 0.140(7) 0.097(8) -0.071(6) 0.017(5) -0.029(6)

loop_
_atom_type_symbol
_atom_type_description
_atom_type_scat_dispersion_real
_atom_type_scat_dispersion_imag
_atom_type_scat_source
C C 0.0033 0.0016 'International Tables Vol C Tables 4.2.6.8 and 6.1.1.4'
H H 0.0000 0.0000 'International Tables Vol C Tables 4.2.6.8 and 6.1.1.4'
N N 0.0061 0.0033 'International Tables Vol C Tables 4.2.6.8 and 6.1.1.4'
O O 0.0106 0.0060 'International Tables Vol C Tables 4.2.6.8 and 6.1.1.4'

loop_
_geom_angle_atom_site_label_1
_geom_angle_atom_site_label_2
_geom_angle_atom_site_label_3
_geom_angle_site_symmetry_1
_geom_angle_site_symmetry_3
_geom_angle
_geom_angle_publ_flag
C2 C1 C3 . . 118.51(16) no
C2 C1 C4 . . 121.14(17) no
C3 C1 C4 . . 120.35(18) no
C1 C2 C3 . 5_665 120.87(17) no
C1 C2 H2 . . 119.6 no
C3 C2 H2 5_665 . 119.6 no
C2 C3 C1 5_665 . 120.62(17) no
C2 C3 H3 5_665 . 119.7 no
C1 C3 H3 . . 119.7 no
N1 C4 C1 . . 111.64(14) no
N1 C4 H4A . . 109.3 no
C1 C4 H4A . . 109.3 no
N1 C4 H4B . . 109.3 no
C1 C4 H4B . . 109.3 no
H4A C4 H4B . . 108.0 no
N2 C5 N1 . . 112.1(2) no
N2 C5 H5 . . 123.9 no
N1 C5 H5 . . 123.9 no
C7 C6 N2 . . 110.5(2) no
C7 C6 H6 . . 124.7 no
N2 C6 H6 . . 124.7 no
C6 C7 N1 . . 106.1(2) no
C6 C7 H7 . . 126.9 no
N1 C7 H7 . . 126.9 no
C10 C8 C9 . . 118.55(17) no
C10 C8 C11 . . 120.99(18) no
C9 C8 C11 . . 120.42(18) no
C8 C9 C9 . 2_856 120.72(11) no
C8 C9 H9 . . 119.6 no
C9 C9 H9 2_856 . 119.6 no
C8 C10 C10 . 2_856 120.73(11) no
C8 C10 H10 . . 119.6 no
C10 C10 H10 2_856 . 119.6 no
N3 C11 C8 . . 110.55(14) no
N3 C11 H11A . . 109.5 no
C8 C11 H11A . . 109.5 no
N3 C11 H11B . . 109.5 no
C8 C11 H11B . . 109.5 no
H11A C11 H11B . . 108.1 no
C13 C12 N3 . . 106.53(18) no
C13 C12 H12 . . 126.7 no
N3 C12 H12 . . 126.7 no
C12 C13 N4 . . 110.46(18) no
C12 C13 H13 . . 124.8 no
N4 C13 H13 . . 124.8 no
N4 C14 N3 . . 112.77(18) no
N4 C14 H14 . . 123.6 no
N3 C14 H14 . . 123.6 no
C5 N1 C7 . . 106.85(17) no
C5 N1 C4 . . 126.02(19) no
C7 N1 C4 . . 126.96(18) no
C5 N2 C6 . . 104.38(18) no
C14 N3 C12 . . 106.11(16) no
C14 N3 C11 . . 126.53(17) no
C12 N3 C11 . . 127.10(17) no
C14 N4 C13 . . 104.13(16) no
H1A O1 H1B . . 114(2) no
H1A O1 H1D . . 119(10) no
H1C O1 H1D . . 100(9) no
H2A O2 H2B . . 115(2) no
H1A O1' H1B . . 112(9) no
H1B O1' H1C . . 132(10) no
H1C O1' H1D . . 115(2) no
H2A O2' H2B . . 162(10) no
H2B O2' H2C . . 144(10) no
H2A O2' H2D . . 133(10) no
H2C O2' H2D . . 116(2) no

loop_
_geom_bond_atom_site_label_1
_geom_bond_atom_site_label_2
_geom_bond_site_symmetry_2
_geom_bond_distance
_geom_bond_publ_flag
C1 C2 . 1.372(3) no
C1 C3 . 1.379(2) no
C1 C4 . 1.508(2) no
C2 C3 5_665 1.375(3) no
C2 H2 . 0.9300 no
C3 C2 5_665 1.374(3) no
C3 H3 . 0.9300 no
C4 N1 . 1.467(2) no
C4 H4A . 0.9700 no
C4 H4B . 0.9700 no
C5 N2 . 1.314(3) no
C5 N1 . 1.330(2) no
C5 H5 . 0.9300 no
C6 C7 . 1.342(3) no
C6 N2 . 1.358(3) no
C6 H6 . 0.9300 no
C7 N1 . 1.353(2) no
C7 H7 . 0.9300 no
C8 C10 . 1.368(2) no
C8 C9 . 1.370(3) no
C8 C11 . 1.507(2) no
C9 C9 2_856 1.374(4) no
C9 H9 . 0.9300 no
C10 C10 2_856 1.375(3) no
C10 H10 . 0.9300 no
C11 N3 . 1.470(2) no
C11 H11A . 0.9700 no
C11 H11B . 0.9700 no
C12 C13 . 1.337(3) no
C12 N3 . 1.351(2) no
C12 H12 . 0.9300 no
C13 N4 . 1.355(3) no
C13 H13 . 0.9300 no
C14 N4 . 1.308(2) no
C14 N3 . 1.329(2) no
C14 H14 . 0.9300 no
O1 H1A . 0.824(10) no
O1 H1B . 0.822(10) no
O1 H1C . 1.01(7) no
O1 H1D . 0.80(11) no
O2 H2A . 0.823(10) no
O2 H2B . 0.822(10) no
O2 H2C . 0.84(7) no
O2 H2D . 1.24(4) no
O1' H1B . 0.58(8) no
O1' H1C . 0.822(10) no
O1' H1D . 0.820(10) no
O2' H2A . 0.91(5) no
O2' H2C . 0.818(10) no
O2' H2D . 0.820(10) no

loop_
_geom_hbond_atom_site_label_D
_geom_hbond_atom_site_label_H
_geom_hbond_atom_site_label_A
_geom_hbond_site_symmetry_A
_geom_hbond_distance_DH
_geom_hbond_distance_HA
_geom_hbond_distance_DA
_geom_hbond_angle_DHA
_geom_hbond_publ_flag
O1 H1A N2 . 0.824(10) 2.030(18) 2.848(7) 172(9) yes
O1 H1B O2 . 0.822(10) 2.10(5) 2.815(16) 145(8) yes
O2 H2A N4 . 0.823(10) 2.10(4) 2.869(13) 157(9) yes
O2 H2B O1 7_656 0.822(10) 2.03(5) 2.811(17) 158(11) yes
O1' H1C N2 . 0.822(10) 2.06(3) 2.868(10) 170(13) yes
O1' H1D O2' . 0.820(10) 2.15(7) 2.77(2) 132(8) yes
O2' H2C N4 . 0.818(10) 2.09(2) 2.902(17) 172(11) yes
O2' H2D O1' 7_656 0.820(10) 1.82(3) 2.625(17) 165(11) yes

loop_
_geom_torsion_atom_site_label_1
_geom_torsion_atom_site_label_2
_geom_torsion_atom_site_label_3
_geom_torsion_atom_site_label_4
_geom_torsion_site_symmetry_4
_geom_torsion
_geom_torsion_publ_flag
C3 C1 C2 C3 5_665 -0.1(3) no
C4 C1 C2 C3 5_665 178.90(16) no
C2 C1 C3 C2 5_665 0.1(3) no
C4 C1 C3 C2 5_665 -178.90(16) no
C2 C1 C4 N1 . -101.9(2) no
C3 C1 C4 N1 . 77.0(2) no
N2 C6 C7 N1 . -0.1(2) no
C10 C8 C9 C9 2_856 0.2(3) no
C11 C8 C9 C9 2_856 -177.6(2) no
C9 C8 C10 C10 2_856 -0.5(3) no
C11 C8 C10 C10 2_856 177.3(2) no
C10 C8 C11 N3 . -94.3(2) no
C9 C8 C11 N3 . 83.5(2) no
N3 C12 C13 N4 . -0.4(2) no
N2 C5 N1 C7 . -0.5(2) no
N2 C5 N1 C4 . -175.90(16) no
C6 C7 N1 C5 . 0.3(2) no
C6 C7 N1 C4 . 175.69(16) no
C1 C4 N1 C5 . 84.0(2) no
C1 C4 N1 C7 . -90.5(2) no
N1 C5 N2 C6 . 0.4(2) no
C7 C6 N2 C5 . -0.2(2) no
N4 C14 N3 C12 . -0.6(2) no
N4 C14 N3 C11 . -175.09(16) no
C13 C12 N3 C14 . 0.6(2) no
C13 C12 N3 C11 . 175.05(16) no
C8 C11 N3 C14 . 89.2(2) no
C8 C11 N3 C12 . -84.2(2) no
N3 C14 N4 C13 . 0.3(2) no
C12 C13 N4 C14 . 0.1(2) no
